data_4325782
loop_
_publ_author_name
'Stephen Sproules'
'Priyabrata Banerjee'
'Thomas Weyherm\"uller'
'Yong Yan'
'James P. Donahue'
'Karl Wieghardt'

_publ_section_title
;
 Monoanionic Molybdenum and Tungsten Tris(dithiolene) Complexes: A
 Multifrequency EPR Study
;
_journal_name_full 'Inorganic Chemistry'
_journal_page_first 7106
_journal_page_last 7122
_journal_paper_doi 10.1021/ic2006265
_journal_volume 50
_journal_year 2011
_chemical_formula_sum 'C28 H58 N2 S6 W'
_chemical_formula_weight 798.97
_chemical_name_systematic
; 
 ? 
;
_space_group_IT_number 14
_symmetry_cell_setting monoclinic
_symmetry_space_group_name_Hall '-P 2ybc'
_symmetry_space_group_name_H-M 'P 1 21/c 1'
_atom_sites_solution_hydrogens geom
_atom_sites_solution_primary direct
_atom_sites_solution_secondary difmap
_audit_creation_method SHELXL-97
_cell_angle_alpha 90.00
_cell_angle_beta 104.492(9)
_cell_angle_gamma 90.00
_cell_formula_units_Z 4
_cell_length_a 15.805(2)
_cell_length_b 12.4941(14)
_cell_length_c 18.5463(17)
_cell_measurement_reflns_used 9292
_cell_measurement_temperature 100(2)
_cell_measurement_theta_max 28.269
_cell_measurement_theta_min 2.2285
_cell_volume 3545.8(7)
_computing_cell_refinement 'Bruker SAINT (Bruker-AXS 2009a)'
_computing_data_collection 'Bruker APEX2 (Bruker-AXS, 2009)'
_computing_data_reduction 'Bruker SAINT (Bruker-AXS 2009a)'
_computing_molecular_graphics 'Bruker SHELXTL(Bruker-AXS 2008)'
_computing_publication_material 'Bruker SHELXTL(Bruker-AXS 2008)'
_computing_structure_refinement 'SHELXL (Sheldrick, 2008)'
_computing_structure_solution 'SHELXS (Sheldrick, 2008)'
_diffrn_ambient_temperature 100(2)
_diffrn_measured_fraction_theta_full 1.000
_diffrn_measured_fraction_theta_max 0.953
_diffrn_measurement_device_type 'Bruker Smart APEX CCD'
_diffrn_measurement_method '\f and \w scans'
_diffrn_radiation_monochromator graphite
_diffrn_radiation_source 'fine-focus sealed tube'
_diffrn_radiation_type MoK\a
_diffrn_radiation_wavelength 0.71073
_diffrn_reflns_av_R_equivalents 0.0331
_diffrn_reflns_av_sigmaI/netI 0.0330
_diffrn_reflns_limit_h_max 20
_diffrn_reflns_limit_h_min -21
_diffrn_reflns_limit_k_max 16
_diffrn_reflns_limit_k_min -16
_diffrn_reflns_limit_l_max 24
_diffrn_reflns_limit_l_min -24
_diffrn_reflns_number 30760
_diffrn_reflns_theta_full 28.28
_diffrn_reflns_theta_max 28.28
_diffrn_reflns_theta_min 1.33
_diffrn_standards_number 0
_exptl_absorpt_coefficient_mu 3.631
_exptl_absorpt_correction_T_max 0.8743
_exptl_absorpt_correction_T_min 0.4428
_exptl_absorpt_correction_type multi-scan
_exptl_absorpt_process_details 'SADABS (Sheldrick, 2008a)'
_exptl_crystal_colour violet-black
_exptl_crystal_density_diffrn 1.497
_exptl_crystal_description needle
_exptl_crystal_F_000 1640
_exptl_crystal_size_max 0.27
_exptl_crystal_size_mid 0.08
_exptl_crystal_size_min 0.04
_refine_diff_density_max 1.523
_refine_diff_density_min -0.899
_refine_diff_density_rms 0.106
_refine_ls_extinction_method none
_refine_ls_goodness_of_fit_ref 1.033
_refine_ls_hydrogen_treatment constr
_refine_ls_matrix_type full
_refine_ls_number_parameters 348
_refine_ls_number_reflns 8400
_refine_ls_number_restraints 0
_refine_ls_restrained_S_all 1.033
_refine_ls_R_factor_all 0.0337
_refine_ls_R_factor_gt 0.0265
_refine_ls_shift/su_max 0.002
_refine_ls_shift/su_mean 0.000
_refine_ls_structure_factor_coef Fsqd
_refine_ls_weighting_details 'calc w=1/[\s^2^(Fo^2^)+(0.0271P)^2^+1.7488P] where P=(Fo^2^+2Fc^2^)/3'
_refine_ls_weighting_scheme calc
_refine_ls_wR_factor_gt 0.0552
_refine_ls_wR_factor_ref 0.0575
_reflns_number_gt 7330
_reflns_number_total 8400
_reflns_threshold_expression >2\s(I)
_cod_data_source_file ic2006265_si_002_7.cif
_cod_data_source_block 7
_cod_database_code 4325782

loop_
_symmetry_equiv_pos_as_xyz
'x, y, z'
'-x, y+1/2, -z+1/2'
'-x, -y, -z'
'x, -y-1/2, z-1/2'

loop_
_atom_site_label
_atom_site_type_symbol
_atom_site_fract_x
_atom_site_fract_y
_atom_site_fract_z
_atom_site_U_iso_or_equiv
_atom_site_adp_type
_atom_site_occupancy
_atom_site_symmetry_multiplicity
_atom_site_calc_flag
_atom_site_refinement_flags
W1 W 0.270394(7) 0.616399(8) 0.331837(5) 0.01365(4) Uani 1 1 d .
S1 S 0.33173(5) 0.47126(6) 0.41188(4) 0.01972(15) Uani 1 1 d .
S2 S 0.16178(5) 0.59536(5) 0.40042(4) 0.01800(14) Uani 1 1 d .
S3 S 0.32225(5) 0.51238(6) 0.24229(4) 0.01846(14) Uani 1 1 d .
S4 S 0.15044(5) 0.63457(6) 0.22435(4) 0.01911(14) Uani 1 1 d .
S5 S 0.41590(5) 0.68293(6) 0.36907(4) 0.01880(14) Uani 1 1 d .
S6 S 0.24134(5) 0.80334(5) 0.34258(4) 0.01982(15) Uani 1 1 d .
N1 N 0.39807(16) 0.83088(19) 0.14094(13) 0.0205(5) Uani 1 1 d .
N2 N -0.08890(16) 0.7716(2) 0.24250(14) 0.0249(6) Uani 1 1 d .
C1 C 0.26218(19) 0.4328(2) 0.46824(15) 0.0189(6) Uani 1 1 d .
C2 C 0.18710(19) 0.4858(2) 0.46218(15) 0.0197(6) Uani 1 1 d .
C3 C 0.24327(19) 0.5082(2) 0.15611(15) 0.0210(6) Uani 1 1 d .
C4 C 0.1693(2) 0.5647(2) 0.14740(15) 0.0215(6) Uani 1 1 d .
C5 C 0.41561(19) 0.8226(2) 0.38239(15) 0.0204(6) Uani 1 1 d .
C6 C 0.3399(2) 0.8751(2) 0.37041(15) 0.0208(6) Uani 1 1 d .
C7 C 0.2957(2) 0.3399(2) 0.51917(16) 0.0270(7) Uani 1 1 d .
H7A H 0.2583 0.3289 0.5521 0.041 Uiso 1 1 calc R
H7B H 0.3539 0.3550 0.5479 0.041 Uiso 1 1 calc R
H7C H 0.2962 0.2765 0.4900 0.041 Uiso 1 1 calc R
C8 C 0.1177(2) 0.4594(3) 0.50261(16) 0.0278(7) Uani 1 1 d .
H8A H 0.0676 0.4295 0.4681 0.042 Uiso 1 1 calc R
H8B H 0.1009 0.5234 0.5241 0.042 Uiso 1 1 calc R
H8C H 0.1405 0.4084 0.5413 0.042 Uiso 1 1 calc R
C9 C 0.2663(2) 0.4382(3) 0.09726(17) 0.0304(7) Uani 1 1 d .
H9A H 0.2183 0.4370 0.0537 0.046 Uiso 1 1 calc R
H9B H 0.2780 0.3668 0.1162 0.046 Uiso 1 1 calc R
H9C H 0.3172 0.4663 0.0845 0.046 Uiso 1 1 calc R
C10 C 0.0999(2) 0.5800(3) 0.07549(16) 0.0306(7) Uani 1 1 d .
H10A H 0.1022 0.6521 0.0582 0.046 Uiso 1 1 calc R
H10B H 0.0434 0.5666 0.0840 0.046 Uiso 1 1 calc R
H10C H 0.1100 0.5310 0.0387 0.046 Uiso 1 1 calc R
C11 C 0.5055(2) 0.8717(3) 0.4102(2) 0.0327(8) Uani 1 1 d .
H11A H 0.5008 0.9483 0.4078 0.049 Uiso 1 1 calc R
H11B H 0.5426 0.8478 0.3796 0.049 Uiso 1 1 calc R
H11C H 0.5300 0.8501 0.4608 0.049 Uiso 1 1 calc R
C12 C 0.3296(2) 0.9934(2) 0.38331(18) 0.0297(7) Uani 1 1 d .
H12A H 0.3082 1.0033 0.4270 0.045 Uiso 1 1 calc R
H12B H 0.2888 1.0237 0.3410 0.045 Uiso 1 1 calc R
H12C H 0.3852 1.0283 0.3901 0.045 Uiso 1 1 calc R
C13 C 0.32165(19) 0.8189(2) 0.17672(16) 0.0215(6) Uani 1 1 d .
H13A H 0.3074 0.7435 0.1777 0.026 Uiso 1 1 calc R
H13B H 0.3402 0.8433 0.2279 0.026 Uiso 1 1 calc R
C14 C 0.2398(2) 0.8791(3) 0.13831(19) 0.0317(7) Uani 1 1 d .
H14A H 0.2527 0.9542 0.1376 0.048 Uiso 1 1 calc R
H14B H 0.1956 0.8680 0.1648 0.048 Uiso 1 1 calc R
H14C H 0.2192 0.8536 0.0882 0.048 Uiso 1 1 calc R
C15 C 0.4707(2) 0.7633(2) 0.18775(17) 0.0262(7) Uani 1 1 d .
H15A H 0.4475 0.6927 0.1932 0.031 Uiso 1 1 calc R
H15B H 0.4886 0.7947 0.2370 0.031 Uiso 1 1 calc R
C16 C 0.5509(2) 0.7505(3) 0.1578(2) 0.0378(8) Uani 1 1 d .
H16A H 0.5343 0.7192 0.1090 0.057 Uiso 1 1 calc R
H16B H 0.5923 0.7049 0.1903 0.057 Uiso 1 1 calc R
H16C H 0.5768 0.8194 0.1549 0.057 Uiso 1 1 calc R
C17 C 0.3732(2) 0.7943(3) 0.06040(16) 0.0326(8) Uani 1 1 d .
H17A H 0.3265 0.8397 0.0327 0.039 Uiso 1 1 calc R
H17B H 0.4232 0.8039 0.0395 0.039 Uiso 1 1 calc R
C18 C 0.3441(3) 0.6796(3) 0.05014(19) 0.0451(10) Uani 1 1 d .
H18A H 0.3915 0.6336 0.0742 0.068 Uiso 1 1 calc R
H18B H 0.3267 0.6632 -0.0021 0.068 Uiso 1 1 calc R
H18C H 0.2956 0.6688 0.0718 0.068 Uiso 1 1 calc R
C19 C 0.4267(2) 0.9472(2) 0.13959(17) 0.0267(7) Uani 1 1 d .
H19A H 0.4818 0.9489 0.1255 0.032 Uiso 1 1 calc R
H19B H 0.3839 0.9846 0.1012 0.032 Uiso 1 1 calc R
C20 C 0.4378(2) 1.0073(2) 0.21161(19) 0.0309(7) Uani 1 1 d .
H20A H 0.3822 1.0135 0.2235 0.046 Uiso 1 1 calc R
H20B H 0.4604 1.0774 0.2066 0.046 Uiso 1 1 calc R
H20C H 0.4778 0.9693 0.2508 0.046 Uiso 1 1 calc R
C21 C -0.0851(2) 0.6781(2) 0.19160(16) 0.0254(7) Uani 1 1 d .
H21A H -0.0254 0.6703 0.1876 0.031 Uiso 1 1 calc R
H21B H -0.1002 0.6135 0.2145 0.031 Uiso 1 1 calc R
C22 C -0.1442(2) 0.6869(3) 0.11410(18) 0.0329(8) Uani 1 1 d .
H22A H -0.2034 0.6964 0.1171 0.049 Uiso 1 1 calc R
H22B H -0.1399 0.6227 0.0868 0.049 Uiso 1 1 calc R
H22C H -0.1267 0.7471 0.0891 0.049 Uiso 1 1 calc R
C23 C -0.0194(2) 0.7490(3) 0.31362(17) 0.0311(7) Uani 1 1 d .
H23A H -0.0324 0.6808 0.3334 0.037 Uiso 1 1 calc R
H23B H 0.0365 0.7420 0.3014 0.037 Uiso 1 1 calc R
C24 C -0.0107(3) 0.8327(4) 0.3740(2) 0.0507(11) Uani 1 1 d .
H24A H 0.0033 0.9006 0.3556 0.076 Uiso 1 1 calc R
H24B H 0.0349 0.8123 0.4165 0.076 Uiso 1 1 calc R
H24C H -0.0649 0.8385 0.3883 0.076 Uiso 1 1 calc R
C25 C -0.0714(2) 0.8769(2) 0.20784(19) 0.0313(7) Uani 1 1 d .
H25A H -0.1159 0.8871 0.1617 0.038 Uiso 1 1 calc R
H25B H -0.0772 0.9347 0.2412 0.038 Uiso 1 1 calc R
C26 C 0.0178(2) 0.8855(3) 0.1913(2) 0.0359(8) Uani 1 1 d .
H26A H 0.0625 0.8821 0.2371 0.054 Uiso 1 1 calc R
H26B H 0.0220 0.9524 0.1669 0.054 Uiso 1 1 calc R
H26C H 0.0253 0.8276 0.1595 0.054 Uiso 1 1 calc R
C27 C -0.1789(2) 0.7843(3) 0.25656(18) 0.0351(8) Uani 1 1 d .
H27A H -0.1782 0.8464 0.2881 0.042 Uiso 1 1 calc R
H27B H -0.2205 0.7985 0.2094 0.042 Uiso 1 1 calc R
C28 C -0.2113(2) 0.6892(3) 0.2927(2) 0.0464(10) Uani 1 1 d .
H28A H -0.2160 0.6280 0.2607 0.070 Uiso 1 1 calc R
H28B H -0.2675 0.7053 0.3009 0.070 Uiso 1 1 calc R
H28C H -0.1707 0.6739 0.3396 0.070 Uiso 1 1 calc R

loop_
_atom_site_aniso_label
_atom_site_aniso_U_11
_atom_site_aniso_U_22
_atom_site_aniso_U_33
_atom_site_aniso_U_23
_atom_site_aniso_U_13
_atom_site_aniso_U_12
W1 0.01627(6) 0.01296(6) 0.01160(6) 0.00014(4) 0.00325(4) 0.00053(4)
S1 0.0240(4) 0.0178(3) 0.0181(3) 0.0042(3) 0.0068(3) 0.0060(3)
S2 0.0189(3) 0.0197(3) 0.0163(3) 0.0018(3) 0.0059(3) 0.0022(3)
S3 0.0207(4) 0.0192(3) 0.0156(3) -0.0030(3) 0.0047(3) 0.0015(3)
S4 0.0202(4) 0.0210(4) 0.0145(3) 0.0003(3) 0.0013(3) 0.0028(3)
S5 0.0185(3) 0.0194(3) 0.0184(3) -0.0021(3) 0.0045(3) -0.0017(3)
S6 0.0231(4) 0.0147(3) 0.0208(3) -0.0001(3) 0.0039(3) 0.0019(3)
N1 0.0302(14) 0.0165(12) 0.0175(11) 0.0036(9) 0.0108(10) 0.0020(10)
N2 0.0242(14) 0.0260(14) 0.0223(13) 0.0001(10) 0.0020(10) 0.0084(11)
C1 0.0292(16) 0.0143(13) 0.0131(12) 0.0011(10) 0.0051(11) -0.0043(12)
C2 0.0263(16) 0.0183(14) 0.0144(13) 0.0012(10) 0.0050(11) -0.0030(12)
C3 0.0273(16) 0.0216(15) 0.0144(13) -0.0035(11) 0.0056(12) -0.0042(12)
C4 0.0274(16) 0.0231(15) 0.0131(13) -0.0018(11) 0.0036(12) -0.0022(13)
C5 0.0263(16) 0.0196(14) 0.0162(13) -0.0021(11) 0.0066(12) -0.0082(12)
C6 0.0324(17) 0.0163(14) 0.0142(13) -0.0001(10) 0.0070(12) -0.0068(12)
C7 0.0358(18) 0.0220(15) 0.0207(15) 0.0068(12) 0.0024(13) -0.0003(14)
C8 0.0302(17) 0.0338(18) 0.0208(15) 0.0020(13) 0.0088(13) -0.0081(14)
C9 0.0344(19) 0.0346(19) 0.0226(15) -0.0086(13) 0.0080(14) -0.0005(15)
C10 0.0360(19) 0.0362(18) 0.0161(14) -0.0023(13) -0.0001(13) 0.0014(15)
C11 0.0314(18) 0.0298(18) 0.0373(19) -0.0044(14) 0.0094(15) -0.0108(14)
C12 0.043(2) 0.0166(15) 0.0296(17) 0.0002(12) 0.0103(15) -0.0025(14)
C13 0.0256(16) 0.0215(15) 0.0187(14) 0.0027(11) 0.0079(12) 0.0000(12)
C14 0.0318(18) 0.0322(18) 0.0309(17) 0.0077(14) 0.0076(14) 0.0029(14)
C15 0.0306(17) 0.0212(15) 0.0299(16) 0.0081(12) 0.0133(14) 0.0035(13)
C16 0.037(2) 0.0262(17) 0.056(2) 0.0080(16) 0.0223(18) 0.0052(15)
C17 0.053(2) 0.0315(18) 0.0164(15) -0.0014(13) 0.0144(15) -0.0008(16)
C18 0.085(3) 0.0313(19) 0.0234(17) -0.0082(14) 0.0213(19) -0.0108(19)
C19 0.0347(18) 0.0178(15) 0.0318(17) 0.0049(12) 0.0164(14) 0.0015(13)
C20 0.0310(18) 0.0226(16) 0.0410(19) -0.0047(14) 0.0123(15) -0.0070(14)
C21 0.0294(17) 0.0209(15) 0.0246(15) 0.0010(12) 0.0040(13) 0.0034(13)
C22 0.0356(19) 0.0301(17) 0.0293(17) -0.0015(14) 0.0011(14) -0.0040(15)
C23 0.0295(18) 0.0367(19) 0.0224(15) 0.0016(13) -0.0024(13) 0.0126(15)
C24 0.053(3) 0.064(3) 0.0260(18) -0.0116(18) -0.0076(17) 0.019(2)
C25 0.0357(19) 0.0229(16) 0.0301(17) 0.0009(13) -0.0018(14) 0.0099(14)
C26 0.035(2) 0.0269(17) 0.041(2) 0.0077(15) -0.0003(16) -0.0022(15)
C27 0.0286(18) 0.050(2) 0.0250(16) -0.0005(15) 0.0043(14) 0.0171(16)
C28 0.037(2) 0.074(3) 0.0306(19) 0.0045(19) 0.0123(16) 0.004(2)

loop_
_atom_type_symbol
_atom_type_description
_atom_type_scat_dispersion_real
_atom_type_scat_dispersion_imag
_atom_type_scat_source
C C 0.0033 0.0016 'International Tables Vol C Tables 4.2.6.8 and 6.1.1.4'
H H 0.0000 0.0000 'International Tables Vol C Tables 4.2.6.8 and 6.1.1.4'
N N 0.0061 0.0033 'International Tables Vol C Tables 4.2.6.8 and 6.1.1.4'
S S 0.1246 0.1234 'International Tables Vol C Tables 4.2.6.8 and 6.1.1.4'
W W -0.8490 6.8722 'International Tables Vol C Tables 4.2.6.8 and 6.1.1.4'

loop_
_geom_angle_atom_site_label_1
_geom_angle_atom_site_label_2
_geom_angle_atom_site_label_3
_geom_angle
S5 W1 S1 82.68(3)
S5 W1 S2 130.84(2)
S1 W1 S2 79.62(2)
S5 W1 S4 135.66(3)
S1 W1 S4 134.67(3)
S2 W1 S4 85.93(3)
S5 W1 S6 80.03(3)
S1 W1 S6 138.05(2)
S2 W1 S6 83.40(2)
S4 W1 S6 81.29(2)
S5 W1 S3 85.28(3)
S1 W1 S3 82.17(2)
S2 W1 S3 136.09(2)
S4 W1 S3 79.17(2)
S6 W1 S3 133.48(2)
C1 S1 W1 111.05(10)
C2 S2 W1 110.72(10)
C3 S3 W1 110.78(10)
C4 S4 W1 111.61(10)
C5 S5 W1 110.51(10)
C6 S6 W1 110.28(10)
C15 N1 C17 111.7(2)
C15 N1 C19 110.9(2)
C17 N1 C19 106.0(2)
C15 N1 C13 105.4(2)
C17 N1 C13 111.2(2)
C19 N1 C13 111.8(2)
C21 N2 C23 105.4(2)
C21 N2 C27 111.9(2)
C23 N2 C27 112.1(2)
C21 N2 C25 111.4(2)
C23 N2 C25 111.1(2)
C27 N2 C25 105.1(2)
C2 C1 C7 126.8(3)
C2 C1 S1 119.1(2)
C7 C1 S1 114.1(2)
C1 C2 C8 126.0(3)
C1 C2 S2 119.4(2)
C8 C2 S2 114.6(2)
C4 C3 C9 125.3(3)
C4 C3 S3 119.4(2)
C9 C3 S3 115.3(2)
C3 C4 C10 126.3(3)
C3 C4 S4 118.9(2)
C10 C4 S4 114.8(2)
C6 C5 C11 125.7(3)
C6 C5 S5 119.8(2)
C11 C5 S5 114.4(2)
C5 C6 C12 125.6(3)
C5 C6 S6 119.4(2)
C12 C6 S6 114.9(2)
C14 C13 N1 115.0(2)
N1 C15 C16 115.6(2)
C18 C17 N1 114.0(3)
C20 C19 N1 115.5(2)
C22 C21 N2 115.3(2)
C24 C23 N2 115.2(3)
C26 C25 N2 115.0(2)
C28 C27 N2 115.4(3)

loop_
_geom_bond_atom_site_label_1
_geom_bond_atom_site_label_2
_geom_bond_distance
W1 S5 2.3794(8)
W1 S1 2.3898(7)
W1 S2 2.3930(7)
W1 S4 2.3934(7)
W1 S6 2.3983(7)
W1 S3 2.4083(7)
S1 C1 1.763(3)
S2 C2 1.766(3)
S3 C3 1.766(3)
S4 C4 1.761(3)
S5 C5 1.763(3)
S6 C6 1.759(3)
N1 C15 1.512(4)
N1 C17 1.517(4)
N1 C19 1.524(4)
N1 C13 1.524(4)
N2 C21 1.513(4)
N2 C23 1.517(4)
N2 C27 1.517(4)
N2 C25 1.520(4)
C1 C2 1.339(4)
C1 C7 1.507(4)
C2 C8 1.512(4)
C3 C4 1.340(4)
C3 C9 1.512(4)
C4 C10 1.512(4)
C5 C6 1.333(4)
C5 C11 1.514(4)
C6 C12 1.513(4)
C13 C14 1.512(4)
C15 C16 1.513(4)
C17 C18 1.503(5)
C19 C20 1.504(4)
C21 C22 1.509(4)
C23 C24 1.513(5)
C25 C26 1.520(5)
C27 C28 1.515(5)
